data_9013096
loop_
_publ_author_name
'Takeuchi, Y.'
'Yamanaka, T.'
'Haga, N.'
'Hirano, M.'

_publ_section_title
;
 High-temperature crystallography of olivines and spinels
 T = 700 degree C
;
_journal_name_full 'Materials Science of the Earth's Interior, edited by Sunagawa'
_journal_page_first 191
_journal_page_last 231
_journal_volume 1984
_journal_year 1984
_chemical_formula_sum 'Mg2 O4 Si'
_chemical_name_mineral Forsterite
_space_group_IT_number 62
_symmetry_space_group_name_Hall '-P 2c 2ab'
_symmetry_space_group_name_H-M 'P b n m'
_cell_angle_alpha 90
_cell_angle_beta 90
_cell_angle_gamma 90
_cell_length_a 4.777
_cell_length_b 10.269
_cell_length_c 6.0184
_cell_formula_units_Z 4
_cell_volume 295.233
_database_code_amcsd 0014396
_diffrn_ambient_temperature 973.15
_exptl_crystal_density_diffrn 3.165
_cod_original_formula_sum 'Mg2 Si O4'
_cod_database_code 9013096

loop_
_space_group_symop_operation_xyz
x,y,z
x,y,1/2-z
-x,-y,1/2+z
1/2+x,1/2-y,1/2+z
1/2-x,1/2+y,1/2-z
1/2-x,1/2+y,z
1/2+x,1/2-y,-z
-x,-y,-z

loop_
_atom_site_aniso_label
_atom_site_aniso_U_11
_atom_site_aniso_U_22
_atom_site_aniso_U_33
_atom_site_aniso_U_12
_atom_site_aniso_U_13
_atom_site_aniso_U_23
Mg1 0.01480 0.02270 0.01450 -0.00050 -0.00218 -0.00354
Mg2 0.01815 0.01496 0.01725 0.00075 0.00000 0.00000
Si 0.00867 0.01234 0.01174 0.00010 0.00000 0.00000
O1 0.00936 0.02030 0.01596 0.00050 0.00000 0.00000
O2 0.01468 0.01175 0.01725 0.00000 0.00000 0.00000
O3 0.01526 0.01902 0.01578 0.00050 -0.00058 0.00438

loop_
_atom_site_label
_atom_site_fract_x
_atom_site_fract_y
_atom_site_fract_z
_atom_site_U_iso_or_equiv
Mg1 0.00000 0.00000 0.00000 0.01735
Mg2 0.99250 0.27867 0.25000 0.01697
Si 0.42680 0.09419 0.25000 0.01089
O1 0.76420 0.09150 0.25000 0.01520
O2 0.22180 0.44850 0.25000 0.01469
O3 0.27990 0.16310 0.03460 0.01672

loop_
_cod_related_entry_id
_cod_related_entry_database
_cod_related_entry_code
1 AMCSD 0014396
